data_4119784
loop_
_publ_author_name
'Dong-Xu Xue'
'Amy J. Cairns'
'Youssef Belmabkhout'
'Lukasz Wojtas'
'Yunling Liu'
'Mohamed H. Alkordi'
'Mohamed Eddaoudi'

_publ_section_title
;
 Tunable Rare-Earth fcu-MOFs: A Platform for Systematic Enhancement of CO2
 Adsorption Energetics and Uptake
;
_journal_name_full 'Journal of the American Chemical Society'
_journal_page_first 7660
_journal_page_last 7667
_journal_paper_doi 10.1021/ja401429x
_journal_volume 135
_journal_year 2013
_chemical_formula_sum 'C84 H42 F6 N24 O26 Tb6'
_chemical_formula_weight 2870.94
_chemical_name_systematic
;
 ?
;
_space_group_IT_number 225
_symmetry_cell_setting cubic
_symmetry_space_group_name_Hall '-F 4 2 3'
_symmetry_space_group_name_H-M 'F m -3 m'
_atom_sites_solution_hydrogens geom
_atom_sites_solution_primary direct
_atom_sites_solution_secondary difmap
_audit_creation_method SHELXL-97
_cell_angle_alpha 90.00
_cell_angle_beta 90.00
_cell_angle_gamma 90.00
_cell_formula_units_Z 4
_cell_length_a 29.5957(3)
_cell_length_b 29.5957(3)
_cell_length_c 29.5957(3)
_cell_measurement_temperature 200(2)
_cell_volume 25923.0(5)
_computing_cell_refinement 'CrysAlis Pro (Oxford Diffraction, 2009)'
_computing_data_collection 'CrysAlis Pro (Oxford Diffraction, 2009)'
_computing_data_reduction 'CrysAlis Pro (Oxford Diffraction, 2009)'
_computing_structure_refinement 'SHELXL97 (Sheldrick, 2008)'
_computing_structure_solution 'SHELXS97 (Sheldrick, 2008)'
_diffrn_ambient_temperature 200(2)
_diffrn_measured_fraction_theta_full 0.990
_diffrn_measured_fraction_theta_max 0.959
_diffrn_measurement_device_type 'Oxford Supernova Atlas CCD '
_diffrn_measurement_method 'phi and omega scans'
_diffrn_radiation_monochromator mirror
_diffrn_radiation_source 'Nova Mo x-ray Source'
_diffrn_radiation_type MoK\a
_diffrn_radiation_wavelength 0.71073
_diffrn_reflns_av_R_equivalents 0.0289
_diffrn_reflns_av_sigmaI/netI 0.0245
_diffrn_reflns_limit_h_max 29
_diffrn_reflns_limit_h_min -23
_diffrn_reflns_limit_k_max 8
_diffrn_reflns_limit_k_min -30
_diffrn_reflns_limit_l_max 37
_diffrn_reflns_limit_l_min -21
_diffrn_reflns_number 6198
_diffrn_reflns_theta_full 27.00
_diffrn_reflns_theta_max 28.27
_diffrn_reflns_theta_min 3.58
_exptl_absorpt_coefficient_mu 1.651
_exptl_absorpt_correction_T_max 0.7336
_exptl_absorpt_correction_T_min 0.7336
_exptl_absorpt_correction_type multi-scan
_exptl_absorpt_process_details 'SADABS; (Sheldrick, 2003)'
_exptl_crystal_colour colorless
_exptl_crystal_density_diffrn 0.736
_exptl_crystal_description polyhedron
_exptl_crystal_F_000 5464
_exptl_crystal_size_max 0.20
_exptl_crystal_size_mid 0.20
_exptl_crystal_size_min 0.20
_platon_squeeze_details
;
;
_refine_diff_density_max 1.128
_refine_diff_density_min -0.532
_refine_diff_density_rms 0.073
_refine_ls_extinction_method none
_refine_ls_goodness_of_fit_ref 1.072
_refine_ls_hydrogen_treatment mixed
_refine_ls_matrix_type full
_refine_ls_number_parameters 89
_refine_ls_number_reflns 1586
_refine_ls_number_restraints 50
_refine_ls_restrained_S_all 1.094
_refine_ls_R_factor_all 0.0264
_refine_ls_R_factor_gt 0.0236
_refine_ls_shift/su_max 0.001
_refine_ls_shift/su_mean 0.000
_refine_ls_structure_factor_coef Fsqd
_refine_ls_weighting_details 'calc w=1/[\s^2^(Fo^2^)+(0.0410P)^2^+80.1432P] where P=(Fo^2^+2Fc^2^)/3'
_refine_ls_weighting_scheme calc
_refine_ls_wR_factor_gt 0.0715
_refine_ls_wR_factor_ref 0.0724
_reflns_number_gt 1467
_reflns_number_total 1586
_reflns_threshold_expression >2sigma(I)
_cod_data_source_file ja401429x_si_005.cif
_cod_data_source_block TbFTZBP
_cod_database_code 4119784

loop_
_symmetry_equiv_pos_as_xyz
'x, y, z'
'-x, -y, z'
'-x, y, -z'
'x, -y, -z'
'z, x, y'
'z, -x, -y'
'-z, -x, y'
'-z, x, -y'
'y, z, x'
'-y, z, -x'
'y, -z, -x'
'-y, -z, x'
'y, x, -z'
'-y, -x, -z'
'y, -x, z'
'-y, x, z'
'x, z, -y'
'-x, z, y'
'-x, -z, -y'
'x, -z, y'
'z, y, -x'
'z, -y, x'
'-z, y, x'
'-z, -y, -x'
'x, y+1/2, z+1/2'
'-x, -y+1/2, z+1/2'
'-x, y+1/2, -z+1/2'
'x, -y+1/2, -z+1/2'
'z, x+1/2, y+1/2'
'z, -x+1/2, -y+1/2'
'-z, -x+1/2, y+1/2'
'-z, x+1/2, -y+1/2'
'y, z+1/2, x+1/2'
'-y, z+1/2, -x+1/2'
'y, -z+1/2, -x+1/2'
'-y, -z+1/2, x+1/2'
'y, x+1/2, -z+1/2'
'-y, -x+1/2, -z+1/2'
'y, -x+1/2, z+1/2'
'-y, x+1/2, z+1/2'
'x, z+1/2, -y+1/2'
'-x, z+1/2, y+1/2'
'-x, -z+1/2, -y+1/2'
'x, -z+1/2, y+1/2'
'z, y+1/2, -x+1/2'
'z, -y+1/2, x+1/2'
'-z, y+1/2, x+1/2'
'-z, -y+1/2, -x+1/2'
'x+1/2, y, z+1/2'
'-x+1/2, -y, z+1/2'
'-x+1/2, y, -z+1/2'
'x+1/2, -y, -z+1/2'
'z+1/2, x, y+1/2'
'z+1/2, -x, -y+1/2'
'-z+1/2, -x, y+1/2'
'-z+1/2, x, -y+1/2'
'y+1/2, z, x+1/2'
'-y+1/2, z, -x+1/2'
'y+1/2, -z, -x+1/2'
'-y+1/2, -z, x+1/2'
'y+1/2, x, -z+1/2'
'-y+1/2, -x, -z+1/2'
'y+1/2, -x, z+1/2'
'-y+1/2, x, z+1/2'
'x+1/2, z, -y+1/2'
'-x+1/2, z, y+1/2'
'-x+1/2, -z, -y+1/2'
'x+1/2, -z, y+1/2'
'z+1/2, y, -x+1/2'
'z+1/2, -y, x+1/2'
'-z+1/2, y, x+1/2'
'-z+1/2, -y, -x+1/2'
'x+1/2, y+1/2, z'
'-x+1/2, -y+1/2, z'
'-x+1/2, y+1/2, -z'
'x+1/2, -y+1/2, -z'
'z+1/2, x+1/2, y'
'z+1/2, -x+1/2, -y'
'-z+1/2, -x+1/2, y'
'-z+1/2, x+1/2, -y'
'y+1/2, z+1/2, x'
'-y+1/2, z+1/2, -x'
'y+1/2, -z+1/2, -x'
'-y+1/2, -z+1/2, x'
'y+1/2, x+1/2, -z'
'-y+1/2, -x+1/2, -z'
'y+1/2, -x+1/2, z'
'-y+1/2, x+1/2, z'
'x+1/2, z+1/2, -y'
'-x+1/2, z+1/2, y'
'-x+1/2, -z+1/2, -y'
'x+1/2, -z+1/2, y'
'z+1/2, y+1/2, -x'
'z+1/2, -y+1/2, x'
'-z+1/2, y+1/2, x'
'-z+1/2, -y+1/2, -x'
'-x, -y, -z'
'x, y, -z'
'x, -y, z'
'-x, y, z'
'-z, -x, -y'
'-z, x, y'
'z, x, -y'
'z, -x, y'
'-y, -z, -x'
'y, -z, x'
'-y, z, x'
'y, z, -x'
'-y, -x, z'
'y, x, z'
'-y, x, -z'
'y, -x, -z'
'-x, -z, y'
'x, -z, -y'
'x, z, y'
'-x, z, -y'
'-z, -y, x'
'-z, y, -x'
'z, -y, -x'
'z, y, x'
'-x, -y+1/2, -z+1/2'
'x, y+1/2, -z+1/2'
'x, -y+1/2, z+1/2'
'-x, y+1/2, z+1/2'
'-z, -x+1/2, -y+1/2'
'-z, x+1/2, y+1/2'
'z, x+1/2, -y+1/2'
'z, -x+1/2, y+1/2'
'-y, -z+1/2, -x+1/2'
'y, -z+1/2, x+1/2'
'-y, z+1/2, x+1/2'
'y, z+1/2, -x+1/2'
'-y, -x+1/2, z+1/2'
'y, x+1/2, z+1/2'
'-y, x+1/2, -z+1/2'
'y, -x+1/2, -z+1/2'
'-x, -z+1/2, y+1/2'
'x, -z+1/2, -y+1/2'
'x, z+1/2, y+1/2'
'-x, z+1/2, -y+1/2'
'-z, -y+1/2, x+1/2'
'-z, y+1/2, -x+1/2'
'z, -y+1/2, -x+1/2'
'z, y+1/2, x+1/2'
'-x+1/2, -y, -z+1/2'
'x+1/2, y, -z+1/2'
'x+1/2, -y, z+1/2'
'-x+1/2, y, z+1/2'
'-z+1/2, -x, -y+1/2'
'-z+1/2, x, y+1/2'
'z+1/2, x, -y+1/2'
'z+1/2, -x, y+1/2'
'-y+1/2, -z, -x+1/2'
'y+1/2, -z, x+1/2'
'-y+1/2, z, x+1/2'
'y+1/2, z, -x+1/2'
'-y+1/2, -x, z+1/2'
'y+1/2, x, z+1/2'
'-y+1/2, x, -z+1/2'
'y+1/2, -x, -z+1/2'
'-x+1/2, -z, y+1/2'
'x+1/2, -z, -y+1/2'
'x+1/2, z, y+1/2'
'-x+1/2, z, -y+1/2'
'-z+1/2, -y, x+1/2'
'-z+1/2, y, -x+1/2'
'z+1/2, -y, -x+1/2'
'z+1/2, y, x+1/2'
'-x+1/2, -y+1/2, -z'
'x+1/2, y+1/2, -z'
'x+1/2, -y+1/2, z'
'-x+1/2, y+1/2, z'
'-z+1/2, -x+1/2, -y'
'-z+1/2, x+1/2, y'
'z+1/2, x+1/2, -y'
'z+1/2, -x+1/2, y'
'-y+1/2, -z+1/2, -x'
'y+1/2, -z+1/2, x'
'-y+1/2, z+1/2, x'
'y+1/2, z+1/2, -x'
'-y+1/2, -x+1/2, z'
'y+1/2, x+1/2, z'
'-y+1/2, x+1/2, -z'
'y+1/2, -x+1/2, -z'
'-x+1/2, -z+1/2, y'
'x+1/2, -z+1/2, -y'
'x+1/2, z+1/2, y'
'-x+1/2, z+1/2, -y'
'-z+1/2, -y+1/2, x'
'-z+1/2, y+1/2, -x'
'z+1/2, -y+1/2, -x'
'z+1/2, y+1/2, x'

loop_
_atom_site_label
_atom_site_type_symbol
_atom_site_fract_x
_atom_site_fract_y
_atom_site_fract_z
_atom_site_U_iso_or_equiv
_atom_site_adp_type
_atom_site_occupancy
_atom_site_symmetry_multiplicity
_atom_site_calc_flag
_atom_site_refinement_flags
Tb1 Tb 0.5000 0.5000 0.406315(8) 0.01323(11) Uani 1 8 d S
O11 O 0.45753(5) 0.54247(5) 0.45753(5) 0.0051(5) Uani 1 6 d S
O12 O 0.5000 0.5000 0.32310(19) 0.087(2) Uani 1 8 d S
O1 O 0.5000 0.5719(3) 0.3744(3) 0.0339(16) Uani 0.50 2 d SP
N1 N 0.5000 0.5838(2) 0.3847(2) 0.0228(18) Uani 0.50 2 d SPDU
N2 N 0.5000 0.6025(2) 0.3439(2) 0.0419(15) Uani 0.50 2 d SPD
C1 C 0.5000 0.6123(3) 0.3877(3) 0.033(2) Uani 0.50 4 d SP
C2 C 0.5000 0.64780(11) 0.35220(11) 0.0472(14) Uani 1 4 d SD
C3 C 0.5110(3) 0.6393(3) 0.3075(4) 0.054(4) Uani 0.25 1 d PDU
H3 H 0.5187 0.6099 0.2997 0.064 Uiso 0.13 1 d PR
C4 C 0.5112(3) 0.67182(19) 0.27391(19) 0.078(4) Uani 0.50 1 d PDU
H4A H 0.5189 0.6646 0.2443 0.094 Uiso 0.25 1 d PR
H4B H 0.5192(5) 0.6428(4) 0.2649(10) 0.094 Uiso 0.25 1 d PD
C5 C 0.5000 0.7158(2) 0.2842(2) 0.077(5) Uani 0.50 4 d SPD
C6 C 0.5000 0.7500 0.2500 0.080(4) Uani 1 8 d SD
C7 C 0.5111(3) 0.7056(2) 0.2412(3) 0.082(6) Uani 0.25 1 d PDU
H7 H 0.5189(5) 0.6981(8) 0.2117(4) 0.099 Uiso 0.25 1 d PD
C8 C 0.5000 0.6824(2) 0.3176(2) 0.064(4) Uani 0.50 4 d SPD
F1 F 0.5227(5) 0.5951(5) 0.2935(6) 0.136(9) Uani 0.13 1 d PDU

loop_
_atom_site_aniso_label
_atom_site_aniso_U_11
_atom_site_aniso_U_22
_atom_site_aniso_U_33
_atom_site_aniso_U_23
_atom_site_aniso_U_13
_atom_site_aniso_U_12
Tb1 0.01621(12) 0.01621(12) 0.00729(14) 0.000 0.000 0.000
O11 0.0051(5) 0.0051(5) 0.0051(5) -0.0006(6) 0.0006(6) -0.0006(6)
O12 0.124(4) 0.124(4) 0.013(3) 0.000 0.000 0.000
O1 0.055(4) 0.023(4) 0.023(3) 0.008(3) 0.000 0.000
N1 0.037(3) 0.016(4) 0.015(3) 0.009(3) 0.000 0.000
N2 0.063(4) 0.040(3) 0.023(3) 0.017(3) 0.000 0.000
C1 0.048(6) 0.025(3) 0.025(3) 0.010(5) 0.000 0.000
C2 0.075(4) 0.0334(17) 0.0334(17) 0.020(2) 0.000 0.000
C3 0.084(13) 0.032(4) 0.045(5) 0.017(4) 0.007(6) 0.010(5)
C4 0.152(12) 0.044(3) 0.038(3) 0.022(2) 0.019(4) 0.018(5)
C5 0.169(16) 0.031(4) 0.031(4) 0.018(5) 0.000 0.000
C6 0.164(12) 0.038(3) 0.038(3) 0.025(4) 0.000 0.000
C7 0.150(16) 0.055(6) 0.041(5) 0.029(5) 0.015(8) 0.016(8)
C8 0.113(12) 0.039(4) 0.039(4) 0.026(5) 0.000 0.000
F1 0.19(2) 0.102(13) 0.113(14) 0.038(11) 0.005(13) 0.032(12)

loop_
_atom_type_symbol
_atom_type_description
_atom_type_scat_dispersion_real
_atom_type_scat_dispersion_imag
_atom_type_scat_source
C C 0.0033 0.0016 'International Tables Vol C Tables 4.2.6.8 and 6.1.1.4'
H H 0.0000 0.0000 'International Tables Vol C Tables 4.2.6.8 and 6.1.1.4'
N N 0.0061 0.0033 'International Tables Vol C Tables 4.2.6.8 and 6.1.1.4'
O O 0.0106 0.0060 'International Tables Vol C Tables 4.2.6.8 and 6.1.1.4'
Tb Tb -0.1723 4.1537 'International Tables Vol C Tables 4.2.6.8 and 6.1.1.4'
F F 0.0171 0.0103 'International Tables Vol C Tables 4.2.6.8 and 6.1.1.4'

loop_
_geom_angle_atom_site_label_1
_geom_angle_atom_site_label_2
_geom_angle_atom_site_label_3
_geom_angle
_geom_angle_site_symmetry_1
_geom_angle_site_symmetry_3
O1 Tb1 O1 80.52(14) 2_665 110
O1 Tb1 O1 132.1(4) 2_665 .
O1 Tb1 O1 80.52(14) 110 .
O1 Tb1 O1 80.52(14) 2_665 109_665
O1 Tb1 O1 132.1(4) 110 109_665
O1 Tb1 O1 80.52(14) . 109_665
O1 Tb1 O11 139.03(10) 2_665 100_655
O1 Tb1 O11 76.79(16) 110 100_655
O1 Tb1 O11 76.79(16) . 100_655
O1 Tb1 O11 139.03(10) 109_665 100_655
O1 Tb1 O11 76.79(16) 2_665 2_665
O1 Tb1 O11 76.79(16) 110 2_665
O1 Tb1 O11 139.03(10) . 2_665
O1 Tb1 O11 139.03(10) 109_665 2_665
O11 Tb1 O11 65.10(7) 100_655 2_665
O1 Tb1 O11 76.79(16) 2_665 99_565
O1 Tb1 O11 139.03(10) 110 99_565
O1 Tb1 O11 139.03(10) . 99_565
O1 Tb1 O11 76.79(16) 109_665 99_565
O11 Tb1 O11 99.09(13) 100_655 99_565
O11 Tb1 O11 65.10(7) 2_665 99_565
O1 Tb1 O11 139.03(10) 2_665 .
O1 Tb1 O11 139.03(10) 110 .
O1 Tb1 O11 76.79(16) . .
O1 Tb1 O11 76.79(16) 109_665 .
O11 Tb1 O11 65.10(7) 100_655 .
O11 Tb1 O11 99.09(13) 2_665 .
O11 Tb1 O11 65.10(7) 99_565 .
O1 Tb1 O12 66.06(18) 2_665 .
O1 Tb1 O12 66.06(18) 110 .
O1 Tb1 O12 66.06(18) . .
O1 Tb1 O12 66.06(18) 109_665 .
O11 Tb1 O12 130.45(6) 100_655 .
O11 Tb1 O12 130.45(6) 2_665 .
O11 Tb1 O12 130.45(6) 99_565 .
O11 Tb1 O12 130.45(6) . .
O1 Tb1 N1 84.18(6) 2_665 110
O1 Tb1 N1 84.18(6) . 110
O1 Tb1 N1 141.59(19) 109_665 110
O11 Tb1 N1 68.97(11) 100_655 110
O11 Tb1 N1 68.97(11) 2_665 110
O11 Tb1 N1 133.09(9) 99_565 110
O11 Tb1 N1 133.09(9) . 110
O12 Tb1 N1 75.52(13) . 110
O1 Tb1 N1 141.59(19) 2_665 .
O1 Tb1 N1 84.18(6) 110 .
O1 Tb1 N1 84.18(6) 109_665 .
O11 Tb1 N1 68.97(11) 100_655 .
O11 Tb1 N1 133.09(9) 2_665 .
O11 Tb1 N1 133.09(9) 99_565 .
O11 Tb1 N1 68.97(11) . .
O12 Tb1 N1 75.52(13) . .
N1 Tb1 N1 86.42(6) 110 .
O1 Tb1 N1 84.18(6) 110 2_665
O1 Tb1 N1 141.59(19) . 2_665
O1 Tb1 N1 84.18(6) 109_665 2_665
O11 Tb1 N1 133.09(9) 100_655 2_665
O11 Tb1 N1 68.97(11) 2_665 2_665
O11 Tb1 N1 68.97(11) 99_565 2_665
O11 Tb1 N1 133.09(9) . 2_665
O12 Tb1 N1 75.52(13) . 2_665
N1 Tb1 N1 86.42(6) 110 2_665
N1 Tb1 N1 151.0(3) . 2_665
Tb1 O11 Tb1 114.12(5) 105_666 5
Tb1 O11 Tb1 114.12(5) 105_666 .
Tb1 O11 Tb1 114.12(5) 5 .
C1 O1 N2 63.1(6) . .
N2 O1 N1 88.8(6) . 19_666
C1 O1 Tb1 137.8(7) . .
N2 O1 Tb1 159.1(6) . .
N1 O1 Tb1 112.2(6) 19_666 .
C1 N1 N2 71.4(8) . .
N1 N1 N2 110.3(4) 19_666 .
N2 N1 O1 111.4(8) . 114_566
C1 N1 Tb1 159.4(8) . .
N1 N1 Tb1 120.52(13) 19_666 .
N2 N1 Tb1 129.2(4) . .
O1 N1 Tb1 119.4(6) 114_566 .
O1 N2 C2 124.8(6) . .
N1 N2 C2 104.4(6) . .
C1 N2 C2 67.1(5) . .
O1 N2 C3 168.1(3) . .
N1 N2 C3 156.3(7) . .
C1 N2 C3 121.4(7) . .
C2 N2 C3 55.9(5) . .
O1 N2 C3 168.1(3) . 100_655
N1 N2 C3 156.3(7) . 100_655
C1 N2 C3 121.4(7) . 100_655
C2 N2 C3 55.9(5) . 100_655
O1 N2 F1 122.9(7) . .
N1 N2 F1 140.0(7) . .
C1 N2 F1 155.7(6) . .
C2 N2 F1 107.0(6) . .
C3 N2 F1 52.2(7) . .
C3 N2 F1 63.5(7) 100_655 .
O1 N2 F1 122.9(7) . 100_655
N1 N2 F1 140.0(7) . 100_655
C1 N2 F1 155.7(6) . 100_655
C2 N2 F1 107.0(6) . 100_655
C3 N2 F1 63.5(7) . 100_655
C3 N2 F1 52.2(7) 100_655 100_655
O1 N2 H3 138.6 . .
N1 N2 H3 153.0 . .
C1 N2 H3 148.8 . .
C2 N2 H3 90.8 . .
N1 C1 N1 102.2(15) 19_666 .
N1 C1 O1 114.4(10) . 114_566
N1 C1 O1 114.4(10) 19_666 .
O1 C1 O1 126.5(11) 114_566 .
N1 C1 N2 71.3(5) 19_666 114_566
N1 C1 N2 173.5(11) . 114_566
O1 C1 N2 174.3(9) . 114_566
N1 C1 N2 173.5(11) 19_666 .
N1 C1 N2 71.3(5) . .
O1 C1 N2 174.3(9) 114_566 .
N2 C1 N2 115.1(9) 114_566 .
N1 C1 C2 128.9(7) 19_666 .
N1 C1 C2 128.9(7) . .
O1 C1 C2 116.7(6) 114_566 .
O1 C1 C2 116.7(6) . .
N2 C1 C2 57.6(5) 114_566 .
N2 C1 C2 57.6(5) . .
N2 C2 N2 110.6(6) 114_566 .
N2 C2 C3 69.6(4) 114_566 114_566
N2 C2 C3 166.5(3) . 114_566
N2 C2 C3 69.6(4) 114_566 19_666
N2 C2 C3 166.5(3) . 19_666
N2 C2 C3 166.5(3) 114_566 .
N2 C2 C3 69.6(4) . .
C3 C2 C3 106.9(8) 114_566 .
C3 C2 C3 113.6(9) 19_666 .
N2 C2 C3 166.5(3) 114_566 100_655
N2 C2 C3 69.6(4) . 100_655
C3 C2 C3 113.6(9) 114_566 100_655
C3 C2 C3 106.9(8) 19_666 100_655
N2 C2 C8 124.7(3) 114_566 .
N2 C2 C8 124.7(3) . .
C3 C2 C8 56.8(4) 114_566 .
C3 C2 C8 56.8(4) 19_666 .
C3 C2 C8 56.8(4) . .
C3 C2 C8 56.8(4) 100_655 .
N2 C2 C1 55.3(3) 114_566 .
N2 C2 C1 55.3(3) . .
C3 C2 C1 123.2(4) 114_566 .
C3 C2 C1 123.2(4) 19_666 .
C3 C2 C1 123.2(4) . .
C3 C2 C1 123.2(4) 100_655 .
C8 C2 C1 180.0(7) . .
C3 C3 C8 76.1(3) 100_655 .
C3 C3 C4 90.34(17) 100_655 .
C8 C3 C4 60.3(6) . .
C3 C3 C2 76.5(3) 100_655 .
C8 C3 C2 63.9(7) . .
C4 C3 C2 124.2(9) . .
C3 C3 F1 104.2(4) 100_655 .
C8 C3 F1 175.8(12) . .
C4 C3 F1 115.5(11) . .
C2 C3 F1 120.3(10) . .
C3 C3 C4 64.6(6) 100_655 100_655
C8 C3 C4 56.5(5) . 100_655
C2 C3 C4 114.0(8) . 100_655
F1 C3 C4 119.7(10) . 100_655
C3 C3 N2 78.1(3) 100_655 .
C8 C3 N2 117.0(9) . .
C4 C3 N2 168.3(3) . .
F1 C3 N2 67.0(9) . .
C4 C3 N2 142.6(8) 100_655 .
C8 C3 F1 130.0(10) . 100_655
C4 C3 F1 111.3(8) . 100_655
C2 C3 F1 103.7(9) . 100_655
C4 C3 F1 94.2(10) 100_655 100_655
N2 C3 F1 60.7(7) . 100_655
C3 C3 H3 104.3 100_655 .
C8 C3 H3 178.4 . .
C4 C3 H3 118.1 . .
C2 C3 H3 117.7 . .
C4 C3 H3 122.2 100_655 .
N2 C3 H3 64.6 . .
F1 C3 H3 50.3 100_655 .
C3 C3 H4B 100.9(4) 100_655 .
C8 C3 H4B 100.9(9) . .
C2 C3 H4B 164.8(10) . .
F1 C3 H4B 74.9(11) . .
C4 C3 H4B 52.9(7) 100_655 .
N2 C3 H4B 140.1(10) . .
F1 C3 H4B 86.1(9) 100_655 .
H3 C3 H4B 77.5 . .
C4 C4 C8 76.0(3) 100_655 .
C4 C4 C5 76.0(3) 100_655 .
C8 C4 C5 61.2(6) . .
C4 C4 C3 89.66(17) 100_655 .
C8 C4 C3 58.6(6) . .
C5 C4 C3 119.8(8) . .
C4 C4 C7 89.81(18) 100_655 .
C8 C4 C7 119.4(7) . .
C5 C4 C7 58.3(6) . .
C3 C4 C7 178.0(9) . .
C4 C4 C3 64.6(6) 100_655 100_655
C8 C4 C3 55.0(6) . 100_655
C5 C4 C3 110.3(7) . 100_655
C7 C4 C3 154.3(6) . 100_655
C4 C4 C7 64.6(5) 100_655 100_655
C8 C4 C7 109.9(7) . 100_655
C5 C4 C7 54.7(5) . 100_655
C3 C4 C7 154.2(6) . 100_655
C3 C4 C7 129.2(11) 100_655 100_655
C4 C4 H4A 104.2 100_655 .
C8 C4 H4A 179.7 . .
C5 C4 H4A 119.0 . .
C3 C4 H4A 121.2 . .
C7 C4 H4A 60.8 . .
C3 C4 H4A 124.9 100_655 .
C7 C4 H4A 70.3 100_655 .
C4 C4 H4B 104.6(6) 100_655 .
C8 C4 H4B 122.8(19) . .
C5 C4 H4B 176.0(19) . .
C3 C4 H4B 64(2) . .
C7 C4 H4B 117.7(18) . .
C3 C4 H4B 73.4(18) 100_655 .
C7 C4 H4B 121.9(16) 100_655 .
H4A C4 H4B 57.0 . .
C7 C5 C7 111.2(9) 114_566 .
C7 C5 C7 118.7(9) 19_666 .
C7 C5 C7 118.7(9) 114_566 100_655
C7 C5 C7 111.2(9) 19_666 100_655
C7 C5 C4 61.4(3) 114_566 114_566
C7 C5 C4 68.8(4) 19_666 114_566
C7 C5 C4 152.0(6) . 114_566
C7 C5 C4 179.8(8) 100_655 114_566
C7 C5 C4 179.8(8) 114_566 100_655
C7 C5 C4 152.0(7) 19_666 100_655
C7 C5 C4 68.8(4) . 100_655
C7 C5 C4 61.4(3) 100_655 100_655
C4 C5 C4 118.4(8) 114_566 100_655
C7 C5 C4 152.0(6) 114_566 .
C7 C5 C4 179.8(8) 19_666 .
C7 C5 C4 61.4(3) . .
C7 C5 C4 68.8(4) 100_655 .
C4 C5 C4 111.1(8) 114_566 .
C7 C5 C4 68.8(4) 114_566 19_666
C7 C5 C4 61.4(3) 19_666 19_666
C7 C5 C4 179.8(8) . 19_666
C7 C5 C4 152.0(6) 100_655 19_666
C4 C5 C4 111.1(8) 100_655 19_666
C4 C5 C4 118.4(8) . 19_666
C7 C5 C8 120.6(5) 114_566 .
C7 C5 C8 120.6(5) 19_666 .
C7 C5 C8 120.6(5) . .
C7 C5 C8 120.6(5) 100_655 .
C4 C5 C8 59.2(4) 114_566 .
C4 C5 C8 59.2(4) 100_655 .
C4 C5 C8 59.2(4) . .
C4 C5 C8 59.2(4) 19_666 .
C7 C5 C6 59.4(5) 114_566 .
C7 C5 C6 59.4(5) 19_666 .
C7 C5 C6 59.4(5) . .
C7 C5 C6 59.4(5) 100_655 .
C4 C5 C6 120.8(4) 114_566 .
C4 C5 C6 120.8(4) 100_655 .
C4 C5 C6 120.8(4) . .
C4 C5 C6 120.8(4) 19_666 .
C8 C5 C6 180.0(9) . .
C7 C6 C7 65.4(7) 114_566 28_565
C7 C6 C7 72.3(7) 19_666 28_565
C7 C6 C7 72.3(7) 114_566 121_665
C7 C6 C7 65.4(7) 19_666 121_665
C7 C6 C7 107.7(7) 114_566 .
C7 C6 C7 114.6(7) 19_666 .
C7 C6 C7 152.5(7) 28_565 .
C7 C6 C7 180.0(7) 121_665 .
C7 C6 C7 114.6(7) 114_566 100_655
C7 C6 C7 107.7(7) 19_666 100_655
C7 C6 C7 180.000(2) 28_565 100_655
C7 C6 C7 152.5(7) 121_665 100_655
C7 C6 C7 152.5(7) 114_566 139_554
C7 C6 C7 180.00(18) 19_666 139_554
C7 C6 C7 107.7(7) 28_565 139_554
C7 C6 C7 114.6(7) 121_665 139_554
C7 C6 C7 65.4(7) . 139_554
C7 C6 C7 72.3(7) 100_655 139_554
C7 C6 C7 180.000(3) 114_566 42_654
C7 C6 C7 152.5(7) 19_666 42_654
C7 C6 C7 114.6(7) 28_565 42_654
C7 C6 C7 107.7(7) 121_665 42_654
C7 C6 C7 72.3(7) . 42_654
C7 C6 C7 65.4(7) 100_655 42_654
C7 C6 C5 57.3(3) 114_566 .
C7 C6 C5 57.3(3) 19_666 .
C7 C6 C5 122.7(3) 28_565 .
C7 C6 C5 122.7(4) 121_665 .
C7 C6 C5 57.3(3) . .
C7 C6 C5 57.3(3) 100_655 .
C7 C6 C5 122.7(3) 139_554 .
C7 C6 C5 122.7(4) 42_654 .
C7 C6 C5 122.7(3) 114_566 121_665
C7 C6 C5 122.7(3) 19_666 121_665
C7 C6 C5 57.3(3) 28_565 121_665
C7 C6 C5 57.3(4) 121_665 121_665
C7 C6 C5 122.7(3) . 121_665
C7 C6 C5 122.7(3) 100_655 121_665
C7 C6 C5 57.3(3) 139_554 121_665
C7 C6 C5 57.3(4) 42_654 121_665
C5 C6 C5 180.0(8) . 121_665
C7 C7 C5 75.9(3) 100_655 .
C7 C7 C6 76.2(3) 100_655 .
C5 C7 C6 63.3(5) . .
C7 C7 C4 90.19(18) 100_655 .
C5 C7 C4 60.3(6) . .
C6 C7 C4 123.7(7) . .
C7 C7 C7 90.000(3) 100_655 139_554
C5 C7 C7 120.6(5) . 139_554
C6 C7 C7 57.3(4) . 139_554
C4 C7 C7 179.0(5) . 139_554
C7 C7 C4 64.6(5) 100_655 100_655
C5 C7 C4 56.5(5) . 100_655
C6 C7 C4 113.5(7) . 100_655
C7 C7 C4 154.6(5) 139_554 100_655
C7 C7 C7 66.2(6) 100_655 42_654
C5 C7 C7 111.6(6) . 42_654
C6 C7 C7 53.8(3) . 42_654
C4 C7 C7 156.4(7) . 42_654
C4 C7 C7 130.9(11) 100_655 42_654
C7 C7 H4A 100.8 100_655 .
C5 C7 H4A 101.2 . .
C6 C7 H4A 164.5 . .
C7 C7 H4A 138.2 139_554 .
C4 C7 H4A 53.0 100_655 .
C7 C7 H4A 139.2 42_654 .
C7 C7 H7 104.4(6) 100_655 .
C5 C7 H7 179.0(18) . .
C6 C7 H7 117.7(16) . .
C4 C7 H7 118.7(17) . .
C7 C7 H7 60.4(16) 139_554 .
C4 C7 H7 122.7(15) 100_655 .
C7 C7 H7 69.3(15) 42_654 .
H4A C7 H7 77.8 . .
C3 C8 C3 111.2(11) 114_566 .
C3 C8 C3 118.6(12) 19_666 .
C3 C8 C3 118.6(12) 114_566 100_655
C3 C8 C3 111.2(11) 19_666 100_655
C3 C8 C4 61.1(5) 114_566 114_566
C3 C8 C4 68.5(5) 19_666 114_566
C3 C8 C4 152.1(6) . 114_566
C3 C8 C4 179.7(10) 100_655 114_566
C3 C8 C4 68.5(5) 114_566 19_666
C3 C8 C4 61.1(5) 19_666 19_666
C3 C8 C4 179.7(10) . 19_666
C3 C8 C4 152.1(6) 100_655 19_666
C3 C8 C4 152.1(6) 114_566 .
C3 C8 C4 179.7(10) 19_666 .
C3 C8 C4 61.1(5) . .
C3 C8 C4 68.5(5) 100_655 .
C4 C8 C4 111.8(8) 114_566 .
C4 C8 C4 119.2(9) 19_666 .
C3 C8 C4 179.7(10) 114_566 100_655
C3 C8 C4 152.1(6) 19_666 100_655
C3 C8 C4 68.5(5) . 100_655
C3 C8 C4 61.1(5) 100_655 100_655
C4 C8 C4 119.2(9) 114_566 100_655
C4 C8 C4 111.8(8) 19_666 100_655
C3 C8 C5 120.7(6) 114_566 .
C3 C8 C5 120.7(6) 19_666 .
C3 C8 C5 120.7(6) . .
C3 C8 C5 120.7(6) 100_655 .
C4 C8 C5 59.6(5) 114_566 .
C4 C8 C5 59.6(5) 19_666 .
C4 C8 C5 59.6(5) . .
C4 C8 C5 59.6(5) 100_655 .
C3 C8 C2 59.3(6) 114_566 .
C3 C8 C2 59.3(6) 19_666 .
C3 C8 C2 59.3(6) . .
C3 C8 C2 59.3(6) 100_655 .
C4 C8 C2 120.4(4) 114_566 .
C4 C8 C2 120.4(4) 19_666 .
C4 C8 C2 120.4(4) . .
C4 C8 C2 120.4(4) 100_655 .
C5 C8 C2 180.0(9) . .
F1 F1 C3 75.8(4) 100_655 .
F1 F1 N2 66.0(6) 100_655 .
C3 F1 N2 60.8(8) . .
F1 F1 C3 54.1(8) 100_655 100_655
N2 F1 C3 55.8(6) . 100_655
F1 F1 H3 76.1 100_655 .
N2 F1 H3 56.1 . .

loop_
_geom_bond_atom_site_label_1
_geom_bond_atom_site_label_2
_geom_bond_distance
_geom_bond_site_symmetry_2
Tb1 O1 2.328(8) 2_665
Tb1 O1 2.328(8) 110
Tb1 O1 2.328(8) .
Tb1 O1 2.328(8) 109_665
Tb1 O11 2.3361(7) 100_655
Tb1 O11 2.3361(7) 2_665
Tb1 O11 2.3361(7) 99_565
Tb1 O11 2.3361(7) .
Tb1 O12 2.463(6) .
Tb1 N1 2.561(8) 110
Tb1 N1 2.561(8) .
Tb1 N1 2.561(8) 2_665
O11 Tb1 2.3361(7) 105_666
O11 Tb1 2.3361(7) 5
O1 C1 1.259(8) .
O1 N2 1.278(11) .
O1 N1 1.784(9) 19_666
N1 C1 0.848(9) .
N1 N1 1.320(9) 19_666
N1 N2 1.327(8) .
N1 O1 1.784(9) 114_566
N2 C1 1.328(8) .
N2 C2 1.363(7) .
N2 C3 1.568(10) .
N2 C3 1.568(10) 100_655
N2 F1 1.653(18) .
N2 F1 1.653(18) 100_655
C1 N1 0.848(9) 19_666
C1 O1 1.259(8) 114_566
C1 N2 1.328(8) 114_566
C1 C2 1.487(11) .
C2 N2 1.363(7) 114_566
C2 C3 1.385(12) 114_566
C2 C3 1.385(11) 19_666
C2 C3 1.385(11) .
C2 C3 1.385(11) 100_655
C2 C8 1.447(11) .
C3 C3 0.648(16) 100_655
C3 C8 1.348(12) .
C3 C4 1.383(10) .
C3 F1 1.418(17) .
C3 C4 1.531(11) 100_655
C3 F1 1.698(18) 100_655
C3 H3 0.9301 .
C3 H4B 1.29(3) .
C4 C4 0.665(16) 100_655
C4 C8 1.372(8) .
C4 C5 1.377(8) .
C4 C7 1.392(7) .
C4 C3 1.531(11) 100_655
C4 C7 1.541(9) 100_655
C4 H4A 0.9300 .
C4 H4B 0.931(11) .
C5 C7 1.348(10) 114_566
C5 C7 1.348(10) 19_666
C5 C7 1.348(10) .
C5 C7 1.348(10) 100_655
C5 C4 1.377(8) 114_566
C5 C4 1.377(8) 100_655
C5 C4 1.377(8) 19_666
C5 C8 1.399(14) .
C5 C6 1.432(10) .
C6 C7 1.378(8) 114_566
C6 C7 1.378(8) 19_666
C6 C7 1.378(8) 28_565
C6 C7 1.378(8) 121_665
C6 C7 1.378(8) .
C6 C7 1.378(8) 100_655
C6 C7 1.378(8) 139_554
C6 C7 1.378(8) 42_654
C6 C5 1.432(10) 121_665
C7 C7 0.656(16) 100_655
C7 C7 1.489(14) 139_554
C7 C4 1.541(9) 100_655
C7 C7 1.627(14) 42_654
C7 H4A 1.2406 .
C7 H7 0.929(9) .
C8 C3 1.348(12) 114_566
C8 C3 1.348(12) 19_666
C8 C3 1.348(12) 100_655
C8 C4 1.372(8) 114_566
C8 C4 1.372(8) 19_666
C8 C4 1.372(8) 100_655
F1 F1 1.34(3) 100_655
F1 C3 1.698(18) 100_655
F1 H3 0.4909 .

loop_
_platon_squeeze_void_nr
_platon_squeeze_void_average_x
_platon_squeeze_void_average_y
_platon_squeeze_void_average_z
_platon_squeeze_void_volume
_platon_squeeze_void_count_electrons
_platon_squeeze_void_content
1 -0.002 -0.005 -0.003 16749 1284 ' '
